data_4515481
loop_
_publ_author_name
'Ma\/lecki, Pawe\/l'
'Gajda, Katarzyna'
'Gajda, Roman'
'Wo\'zniak, Krzysztof'
'Trzaskowski, Bartosz'
'Kajetanowicz, Anna'
'Grela, Karol'

_publ_section_title
;
 Specialized Ruthenium Olefin Metathesis Catalysts Bearing Bulky
 Unsymmetrical NHC Ligands: Computations, Synthesis, and Application
;
_journal_issue 1
_journal_name_full 'ACS Catalysis'
_journal_page_first 587
_journal_paper_doi 10.1021/acscatal.8b04783
_journal_volume 9
_journal_year 2018
_chemical_formula_moiety 'C53 H50 Cl2 N2 O Ru'
_chemical_formula_sum 'C53 H50 Cl2 N2 O Ru'
_chemical_formula_weight 902.92
_chemical_name_systematic
;
[N1-(2,6-Bis-(diphenylmethyl)-4-methylphenyl)-N2-benzyl)-2-imidazolidinylidene]
(2-isopropoxyphenylmethylene)ruthenium(II) chloride
;
_space_group_crystal_system monoclinic
_space_group_IT_number 14
_space_group_name_Hall '-P 2yn'
_space_group_name_H-M_alt 'P 1 21/n 1'
_atom_sites_solution_hydrogens mixed
_audit_creation_date 2017-06-20
_audit_creation_method
;
Olex2 1.2
(compiled 2017.03.28 svn.r3405 for OlexSys, GUI svn.r5337)
;
_cell_angle_alpha 90
_cell_angle_beta 98.1376(15)
_cell_angle_gamma 90
_cell_formula_units_Z 4
_cell_length_a 13.1600(2)
_cell_length_b 10.12687(13)
_cell_length_c 37.8176(6)
_cell_measurement_reflns_used 39470
_cell_measurement_temperature 100.01(10)
_cell_measurement_theta_max 30.8100
_cell_measurement_theta_min 1.7030
_cell_volume 4989.19(13)
_computing_cell_refinement
;
CrysAlisPro, Agilent Technologies,
Version 1.171.37.34 (release 22-05-2014 CrysAlis171 .NET)
(compiled May 22 2014,16:03:01)
;
_computing_data_collection
;
CrysAlisPro, Agilent Technologies,
Version 1.171.37.34 (release 22-05-2014 CrysAlis171 .NET)
(compiled May 22 2014,16:03:01)
;
_computing_data_reduction
;
CrysAlisPro, Agilent Technologies,
Version 1.171.37.34 (release 22-05-2014 CrysAlis171 .NET)
(compiled May 22 2014,16:03:01)
;
_computing_molecular_graphics 'Olex2 (Dolomanov et al., 2009)'
_computing_publication_material 'Olex2 (Dolomanov et al., 2009)'
_computing_structure_refinement 'ShelXL (Sheldrick, 2015)'
_diffrn_ambient_environment N~2~
_diffrn_ambient_temperature 100.01(10)
_diffrn_detector 'CCD plate'
_diffrn_detector_area_resol_mean 10.4391
_diffrn_detector_type Atlas
_diffrn_measured_fraction_theta_full 1.000
_diffrn_measured_fraction_theta_max 1.000
_diffrn_measurement_details
;
#__ type_ start__ end____ width___ exp.time_
  1 omega  -24.00  125.00   1.0000   40.0000
omega____ theta____ kappa____ phi______ frames
    -       29.6818   37.0000   30.0000 149

#__ type_ start__ end____ width___ exp.time_
  2 omega  -68.00   75.00   1.0000   40.0000
omega____ theta____ kappa____ phi______ frames
    -       29.6818  -57.0000   90.0000 143

#__ type_ start__ end____ width___ exp.time_
  3 omega  -20.00   83.00   1.0000   40.0000
omega____ theta____ kappa____ phi______ frames
    -       29.6818  -99.0000  -90.0000 103

#__ type_ start__ end____ width___ exp.time_
  4 omega  -17.00  135.00   1.0000   40.0000
omega____ theta____ kappa____ phi______ frames
    -       29.6818   77.0000   90.0000 152

#__ type_ start__ end____ width___ exp.time_
  5 omega   34.00  131.00   1.0000   40.0000
omega____ theta____ kappa____ phi______ frames
    -       29.6818 -178.0000  -90.0000 97

#__ type_ start__ end____ width___ exp.time_
  6 omega  -16.00  127.00   1.0000   40.0000
omega____ theta____ kappa____ phi______ frames
    -       29.6818   57.0000 -150.0000 143

#__ type_ start__ end____ width___ exp.time_
  7 omega  -68.00   75.00   1.0000   40.0000
omega____ theta____ kappa____ phi______ frames
    -       29.6818  -57.0000  -30.0000 143

#__ type_ start__ end____ width___ exp.time_
  8 omega  -17.00  135.00   1.0000   40.0000
omega____ theta____ kappa____ phi______ frames
    -       29.6818   77.0000  -60.0000 152

#__ type_ start__ end____ width___ exp.time_
  9 omega   -9.00   30.00   1.0000   40.0000
omega____ theta____ kappa____ phi______ frames
    -      -30.6193 -112.0000  162.3034 39

#__ type_ start__ end____ width___ exp.time_
 10 omega  -20.00   49.00   1.0000   40.0000
omega____ theta____ kappa____ phi______ frames
    -       29.6818  -99.0000    0.0000 69

#__ type_ start__ end____ width___ exp.time_
 11 omega  -16.00  127.00   1.0000   40.0000
omega____ theta____ kappa____ phi______ frames
    -       29.6818   57.0000 -180.0000 143

#__ type_ start__ end____ width___ exp.time_
 12 omega  -16.00  127.00   1.0000   40.0000
omega____ theta____ kappa____ phi______ frames
    -       29.6818   57.0000   60.0000 143

#__ type_ start__ end____ width___ exp.time_
 13 omega -135.00  -57.00   1.0000   40.0000
omega____ theta____ kappa____ phi______ frames
    -      -30.6193 -178.0000  120.0000 78

#__ type_ start__ end____ width___ exp.time_
 14 omega -133.00  -55.00   1.0000   40.0000
omega____ theta____ kappa____ phi______ frames
    -      -30.6193  178.0000    0.0000 78

#__ type_ start__ end____ width___ exp.time_
 15 omega    5.00   40.00   1.0000   40.0000
omega____ theta____ kappa____ phi______ frames
    -      -30.6193 -129.0000  -53.9631 35
;
_diffrn_measurement_device 'four-circle diffractometer'
_diffrn_measurement_device_type 'SuperNova, Dual, Cu at zero, Atlas'
_diffrn_measurement_method '\w scans'
_diffrn_orient_matrix_UB_11 0.0150002000
_diffrn_orient_matrix_UB_12 -0.0381850000
_diffrn_orient_matrix_UB_13 -0.0141154000
_diffrn_orient_matrix_UB_21 0.0512716000
_diffrn_orient_matrix_UB_22 0.0222978000
_diffrn_orient_matrix_UB_23 0.0045649000
_diffrn_orient_matrix_UB_31 0.0104668000
_diffrn_orient_matrix_UB_32 -0.0543247000
_diffrn_orient_matrix_UB_33 0.0117875000
_diffrn_radiation_monochromator mirror
_diffrn_radiation_probe x-ray
_diffrn_radiation_type MoK\a
_diffrn_radiation_wavelength 0.71073
_diffrn_reflns_av_R_equivalents 0.0747
_diffrn_reflns_av_unetI/netI 0.0367
_diffrn_reflns_Laue_measured_fraction_full 1.000
_diffrn_reflns_Laue_measured_fraction_max 1.000
_diffrn_reflns_limit_h_max 18
_diffrn_reflns_limit_h_min -18
_diffrn_reflns_limit_k_max 14
_diffrn_reflns_limit_k_min -14
_diffrn_reflns_limit_l_max 54
_diffrn_reflns_limit_l_min -54
_diffrn_reflns_number 180470
_diffrn_reflns_point_group_measured_fraction_full 1.000
_diffrn_reflns_point_group_measured_fraction_max 1.000
_diffrn_reflns_theta_full 25.242
_diffrn_reflns_theta_max 30.508
_diffrn_reflns_theta_min 1.581
_diffrn_source 'SuperNova (Mo) X-ray Source'
_exptl_absorpt_coefficient_mu 0.458
_exptl_absorpt_correction_T_max 0.974
_exptl_absorpt_correction_T_min 0.939
_exptl_absorpt_correction_type analytical
_exptl_absorpt_process_details
;
CrysAlisPro, Agilent Technologies,
Version 1.171.37.34 (release 22-05-2014 CrysAlis171 .NET)
(compiled May 22 2014,16:03:01)
Analytical numeric absorption correction using a multifaceted crystal
			model based on expressions derived by R.C. Clark & J.S. Reid.
(Clark, R. C. & Reid, J. S. (1995). Acta Cryst. A51, 887-897)
Empirical absorption correction using spherical harmonics,
 implemented in SCALE3 ABSPACK scaling algorithm.
;
_exptl_crystal_density_diffrn 1.202
_exptl_crystal_description
;
;
_exptl_crystal_F_000 1872
_exptl_crystal_size_max 0.1782
_exptl_crystal_size_mid 0.0961
_exptl_crystal_size_min 0.0803
_refine_diff_density_max 1.295
_refine_diff_density_min -2.748
_refine_diff_density_rms 0.124
_refine_ls_extinction_method none
_refine_ls_goodness_of_fit_ref 1.200
_refine_ls_hydrogen_treatment mixed
_refine_ls_matrix_type full
_refine_ls_number_parameters 564
_refine_ls_number_reflns 15249
_refine_ls_number_restraints 12
_refine_ls_restrained_S_all 1.199
_refine_ls_R_factor_all 0.0856
_refine_ls_R_factor_gt 0.0749
_refine_ls_shift/su_max 0.000
_refine_ls_shift/su_mean 0.000
_refine_ls_structure_factor_coef Fsqd
_refine_ls_weighting_details
;
 w=1/[\s^2^(Fo^2^)+29.2521P]
 where P=(Fo^2^+2Fc^2^)/3
;
_refine_ls_weighting_scheme calc
_refine_ls_wR_factor_gt 0.1517
_refine_ls_wR_factor_ref 0.1561
_reflns_Friedel_coverage 0.000
_reflns_number_gt 13139
_reflns_number_total 15249
_reflns_threshold_expression 'I > 2\s(I)'
_cod_data_source_file Ru_10.cif
_cod_data_source_block Ru_10
_cod_original_cell_volume 4989.18(13)
_cod_database_code 4515481
_shelxl_version_number 2013-2
_chemical_oxdiff_formula C53H50N2O1Cl2Ru1
_shelx_space_group_comment
;
The symmetry employed for this shelxl refinement is uniquely defined
by the following loop, which should always be used as a source of
symmetry information in preference to the above space-group names.
They are only intended as comments.
;
_reflns_odcompleteness_completeness 99.98
_reflns_odcompleteness_iscentric 1
_reflns_odcompleteness_theta 30.44
_olex2_refinement_description
;
1. Fixed Uiso
 At 1.2 times of:
  All C(H) groups, All C(H,H) groups
 At 1.5 times of:
  All C(H,H,H) groups
2. Same fragment restrains
{C38, C39, C40, C41, C42, C43} sigma for 1-2: 0.02, 1-3: 0.04
as
{C32A, C33A, C34A, C35A, C36A, C37A}
3. Others
 Sof(H31A)=Sof(C32A)=Sof(C33A)=Sof(H33A)=Sof(C34A)=Sof(H34A)=Sof(C35A)=
 Sof(H35A)=Sof(C36A)=Sof(H36A)=Sof(C37A)=Sof(H37A)=1-FVAR(1)
 Sof(H31)=Sof(C32)=Sof(C33)=Sof(H33)=Sof(C34)=Sof(H34)=Sof(C35)=Sof(H35)=
 Sof(C36)=Sof(H36)=Sof(C37)=Sof(H37)=FVAR(1)
4.a Ternary CH refined with riding coordinates:
 C18(H18), C31(H31), C31(H31A), C51(H51)
4.b Secondary CH2 refined with riding coordinates:
 C3(H3A,H3B), C4(H4A,H4B), C5(H5A,H5B)
4.c Aromatic/amide H refined with riding coordinates:
 C7(H7), C8(H8), C9(H9), C10(H10), C11(H11), C14(H14), C16(H16), C20(H20),
 C21(H21), C22(H22), C23(H23), C24(H24), C26(H26), C27(H27), C28(H28), C29(H29),
  C30(H30), C33(H33), C34(H34), C35(H35), C36(H36), C37(H37), C33A(H33A),
 C34A(H34A), C35A(H35A), C36A(H36A), C37A(H37A), C39(H39), C40(H40), C41(H41),
 C42(H42), C43(H43), C46(H46), C47(H47), C48(H48), C49(H49)
4.d Idealised Me refined as rotating group:
 C44(H44A,H44B,H44C), C52(H52A,H52B,H52C), C53(H53A,H53B,H53C)
;
_olex2_submission_special_instructions 'No special instructions were received'

loop_
_space_group_symop_operation_xyz
'x, y, z'
'-x+1/2, y+1/2, -z+1/2'
'-x, -y, -z'
'x-1/2, -y-1/2, z-1/2'

loop_
_atom_site_label
_atom_site_type_symbol
_atom_site_fract_x
_atom_site_fract_y
_atom_site_fract_z
_atom_site_U_iso_or_equiv
_atom_site_adp_type
_atom_site_occupancy
_atom_site_site_symmetry_order
_atom_site_calc_flag
_atom_site_refinement_flags_posn
_atom_site_refinement_flags_occupancy
_atom_site_disorder_assembly
_atom_site_disorder_group
Ru1 Ru 0.00152(2) 0.41666(3) 0.18591(2) 0.01654(7) Uani 1 1 d . . . .
Cl1 Cl 0.12926(7) 0.31415(10) 0.22533(3) 0.02526(19) Uani 1 1 d . . . .
Cl2 Cl -0.16932(7) 0.45761(10) 0.16182(2) 0.02126(17) Uani 1 1 d . . . .
O1 O -0.0123(2) 0.5727(3) 0.22814(7) 0.0227(5) Uani 1 1 d . . . .
N1 N -0.0290(2) 0.1598(3) 0.15372(8) 0.0194(6) Uani 1 1 d . . . .
N2 N 0.0752(2) 0.2667(3) 0.12402(8) 0.0163(6) Uani 1 1 d . . . .
C1 C 0.0692(3) 0.5547(4) 0.16852(10) 0.0174(7) Uani 1 1 d . . . .
C2 C 0.0180(3) 0.2773(4) 0.15087(9) 0.0171(6) Uani 1 1 d . . . .
C3 C -0.0062(3) 0.0613(4) 0.12744(10) 0.0209(7) Uani 1 1 d . . . .
H3A H -0.0666 0.0415 0.1104 0.025 Uiso 1 1 calc R . . .
H3B H 0.0198 -0.0198 0.1390 0.025 Uiso 1 1 calc R . . .
C4 C 0.0753(3) 0.1300(4) 0.10956(10) 0.0215(7) Uani 1 1 d . . . .
H4A H 0.1417 0.0884 0.1159 0.026 Uiso 1 1 calc R . . .
H4B H 0.0574 0.1296 0.0838 0.026 Uiso 1 1 calc R . . .
C5 C -0.0874(3) 0.1234(4) 0.18256(10) 0.0225(7) Uani 1 1 d . . . .
H5A H -0.1094 0.2027 0.1937 0.027 Uiso 1 1 calc R . . .
H5B H -0.0439 0.0732 0.2006 0.027 Uiso 1 1 calc R . . .
C6 C -0.1805(3) 0.0416(4) 0.16809(10) 0.0232(8) Uani 1 1 d . . . .
C7 C -0.2693(3) 0.1024(4) 0.15123(12) 0.0272(8) Uani 1 1 d . . . .
H7 H -0.2720 0.1938 0.1491 0.033 Uiso 1 1 calc R . . .
C8 C -0.3541(3) 0.0263(5) 0.13750(13) 0.0317(9) Uani 1 1 d . . . .
H8 H -0.4138 0.0673 0.1268 0.038 Uiso 1 1 calc R . . .
C9 C -0.3496(3) -0.1106(5) 0.13976(12) 0.0298(9) Uani 1 1 d . . . .
H9 H -0.4058 -0.1612 0.1301 0.036 Uiso 1 1 calc R . . .
C10 C -0.2608(3) -0.1721(4) 0.15654(11) 0.0275(8) Uani 1 1 d . . . .
H10 H -0.2575 -0.2636 0.1584 0.033 Uiso 1 1 calc R . . .
C11 C -0.1773(3) -0.0950(4) 0.17047(10) 0.0238(8) Uani 1 1 d . . . .
H11 H -0.1180 -0.1358 0.1816 0.029 Uiso 1 1 calc R . . .
C12 C 0.1229(3) 0.3731(3) 0.10696(9) 0.0153(6) Uani 1 1 d . . . .
C13 C 0.2286(3) 0.3943(3) 0.11533(9) 0.0157(6) Uani 1 1 d . . . .
C14 C 0.2734(3) 0.4917(4) 0.09634(9) 0.0185(7) Uani 1 1 d . . . .
H14 H 0.3439 0.5049 0.1011 0.022 Uiso 1 1 calc R . . .
C15 C 0.2160(3) 0.5689(4) 0.07079(10) 0.0197(7) Uani 1 1 d . . . .
C16 C 0.1093(3) 0.5516(4) 0.06462(9) 0.0186(7) Uani 1 1 d . . . .
H16 H 0.0695 0.6067 0.0486 0.022 Uiso 1 1 calc R . . .
C17 C 0.0620(3) 0.4532(4) 0.08218(9) 0.0161(6) Uani 1 1 d . . . .
C18 C -0.0547(3) 0.4338(4) 0.07547(9) 0.0177(7) Uani 1 1 d . . . .
H18 H -0.0764 0.4192 0.0989 0.021 Uiso 1 1 calc R . . .
C19 C -0.0829(3) 0.3095(4) 0.05378(10) 0.0213(7) Uani 1 1 d . . . .
C20 C -0.1660(3) 0.2329(4) 0.06078(13) 0.0307(9) Uani 1 1 d . . . .
H20 H -0.2031 0.2580 0.0789 0.037 Uiso 1 1 calc R . . .
C21 C -0.1940(4) 0.1190(5) 0.04088(15) 0.0404(12) Uani 1 1 d . . . .
H21 H -0.2489 0.0681 0.0460 0.049 Uiso 1 1 calc R . . .
C22 C -0.1400(4) 0.0820(5) 0.01358(14) 0.0402(12) Uani 1 1 d . . . .
H22 H -0.1586 0.0063 0.0003 0.048 Uiso 1 1 calc R . . .
C23 C -0.0583(4) 0.1579(4) 0.00614(12) 0.0310(9) Uani 1 1 d . . . .
H23 H -0.0223 0.1338 -0.0123 0.037 Uiso 1 1 calc R . . .
C24 C -0.0297(3) 0.2705(4) 0.02623(11) 0.0243(8) Uani 1 1 d . . . .
H24 H 0.0258 0.3204 0.0212 0.029 Uiso 1 1 calc R . . .
C25 C -0.1141(3) 0.5534(4) 0.05937(10) 0.0181(7) Uani 1 1 d . . . .
C26 C -0.1326(3) 0.6588(4) 0.08147(11) 0.0278(9) Uani 1 1 d . . . .
H26 H -0.1055 0.6568 0.1055 0.033 Uiso 1 1 calc R . . .
C27 C -0.1911(4) 0.7662(5) 0.06797(13) 0.0329(10) Uani 1 1 d . . . .
H27 H -0.2022 0.8362 0.0829 0.039 Uiso 1 1 calc R . . .
C28 C -0.2329(3) 0.7693(4) 0.03217(13) 0.0315(9) Uani 1 1 d . . . .
H28 H -0.2736 0.8401 0.0232 0.038 Uiso 1 1 calc R . . .
C29 C -0.2140(4) 0.6668(4) 0.00975(12) 0.0319(9) Uani 1 1 d . . . .
H29 H -0.2410 0.6695 -0.0143 0.038 Uiso 1 1 calc R . . .
C30 C -0.1543(3) 0.5595(4) 0.02337(11) 0.0254(8) Uani 1 1 d . . . .
H30 H -0.1413 0.4912 0.0082 0.030 Uiso 1 1 calc R . . .
C31 C 0.2927(3) 0.3218(4) 0.14625(9) 0.0184(7) Uani 1 1 d . . . .
H31 H 0.2478 0.3081 0.1645 0.022 Uiso 0.77(6) 1 calc R P A 1
H31A H 0.2472 0.3165 0.1646 0.022 Uiso 0.23(6) 1 calc R P A 2
C32 C 0.3260(13) 0.1838(11) 0.1353(4) 0.022(2) Uani 0.77(6) 1 d . P A 1
C33 C 0.3353(11) 0.1451(13) 0.1012(4) 0.031(2) Uani 0.77(6) 1 d . P A 1
H33 H 0.3235 0.2064 0.0828 0.037 Uiso 0.77(6) 1 calc R P A 1
C34 C 0.3619(8) 0.0166(15) 0.0934(6) 0.043(3) Uani 0.77(6) 1 d . P A 1
H34 H 0.3688 -0.0063 0.0701 0.051 Uiso 0.77(6) 1 calc R P A 1
C35 C 0.3780(8) -0.0759(10) 0.1198(7) 0.044(4) Uani 0.77(6) 1 d . P A 1
H35 H 0.3928 -0.1626 0.1142 0.053 Uiso 0.77(6) 1 calc R P A 1
C36 C 0.3722(8) -0.0409(8) 0.1546(6) 0.038(3) Uani 0.77(6) 1 d . P A 1
H36 H 0.3852 -0.1024 0.1729 0.046 Uiso 0.77(6) 1 calc R P A 1
C37 C 0.3464(8) 0.0884(9) 0.1618(5) 0.0321(19) Uani 0.77(6) 1 d . P A 1
H37 H 0.3426 0.1121 0.1853 0.038 Uiso 0.77(6) 1 calc R P A 1
C32A C 0.324(5) 0.182(3) 0.1414(10) 0.018(8) Uiso 0.23(6) 1 d D P A 2
C33A C 0.340(5) 0.140(3) 0.1078(10) 0.030(10) Uiso 0.23(6) 1 d D P A 2
H33A H 0.3345 0.1992 0.0887 0.035 Uiso 0.23(6) 1 calc R P A 2
C34A C 0.366(3) 0.008(3) 0.1030(8) 0.024(8) Uiso 0.23(6) 1 d D P A 2
H34A H 0.3757 -0.0221 0.0805 0.029 Uiso 0.23(6) 1 calc R P A 2
C35A C 0.377(2) -0.079(3) 0.1314(8) 0.021(6) Uiso 0.23(6) 1 d D P A 2
H35A H 0.3942 -0.1664 0.1278 0.025 Uiso 0.23(6) 1 calc R P A 2
C36A C 0.363(3) -0.037(3) 0.1649(7) 0.024(6) Uiso 0.23(6) 1 d D P A 2
H36A H 0.3685 -0.0964 0.1838 0.029 Uiso 0.23(6) 1 calc R P A 2
C37A C 0.3403(19) 0.096(2) 0.1706(7) 0.008(5) Uiso 0.23(6) 1 d D P A 2
H37A H 0.3362 0.1273 0.1935 0.009 Uiso 0.23(6) 1 calc R P A 2
C38 C 0.3821(3) 0.4072(4) 0.16346(9) 0.0176(6) Uani 1 1 d D . . .
C39 C 0.4842(3) 0.3748(4) 0.16200(11) 0.0260(8) Uani 1 1 d D . . .
H39 H 0.5003 0.2979 0.1506 0.031 Uiso 1 1 calc R . . .
C40 C 0.5627(3) 0.4581(5) 0.17776(13) 0.0356(10) Uani 1 1 d D . . .
H40 H 0.6309 0.4371 0.1764 0.043 Uiso 1 1 calc R . . .
C41 C 0.5395(3) 0.5717(5) 0.19533(13) 0.0353(10) Uani 1 1 d D . . .
H41 H 0.5920 0.6262 0.2059 0.042 Uiso 1 1 calc R . . .
C42 C 0.4382(3) 0.6044(4) 0.19716(11) 0.0254(8) Uani 1 1 d D . . .
H42 H 0.4224 0.6814 0.2086 0.030 Uiso 1 1 calc R . . .
C43 C 0.3601(3) 0.5209(4) 0.18162(10) 0.0209(7) Uani 1 1 d D . . .
H43 H 0.2922 0.5415 0.1834 0.025 Uiso 1 1 calc R . . .
C44 C 0.2659(3) 0.6753(4) 0.05094(11) 0.0283(9) Uani 1 1 d . . . .
H44A H 0.2424 0.7605 0.0575 0.042 Uiso 1 1 calc GR . . .
H44B H 0.2477 0.6626 0.0257 0.042 Uiso 1 1 calc GR . . .
H44C H 0.3391 0.6703 0.0571 0.042 Uiso 1 1 calc GR . . .
C45 C 0.0841(3) 0.6760(4) 0.18911(9) 0.0183(7) Uani 1 1 d . . . .
C46 C 0.1400(3) 0.7828(4) 0.17888(11) 0.0245(8) Uani 1 1 d . . . .
H46 H 0.1680 0.7782 0.1577 0.029 Uiso 1 1 calc R . . .
C47 C 0.1547(3) 0.8957(4) 0.19971(12) 0.0301(9) Uani 1 1 d . . . .
H47 H 0.1926 0.9661 0.1927 0.036 Uiso 1 1 calc R . . .
C48 C 0.1116(4) 0.9018(4) 0.23144(11) 0.0311(9) Uani 1 1 d . . . .
H48 H 0.1203 0.9777 0.2454 0.037 Uiso 1 1 calc R . . .
C49 C 0.0562(3) 0.7964(4) 0.24247(10) 0.0255(8) Uani 1 1 d . . . .
H49 H 0.0296 0.8008 0.2640 0.031 Uiso 1 1 calc R . . .
C50 C 0.0408(3) 0.6846(4) 0.22115(10) 0.0201(7) Uani 1 1 d . . . .
C51 C -0.0741(3) 0.5740(5) 0.25768(10) 0.0277(8) Uani 1 1 d . . . .
H51 H -0.0324 0.6079 0.2793 0.033 Uiso 1 1 calc R . . .
C52 C -0.1029(4) 0.4321(5) 0.26355(12) 0.0338(10) Uani 1 1 d . . . .
H52A H -0.1453 0.3996 0.2426 0.051 Uiso 1 1 calc GR . . .
H52B H -0.1399 0.4271 0.2836 0.051 Uiso 1 1 calc GR . . .
H52C H -0.0417 0.3795 0.2681 0.051 Uiso 1 1 calc GR . . .
C53 C -0.1678(3) 0.6615(5) 0.24816(12) 0.0341(10) Uani 1 1 d . . . .
H53A H -0.1461 0.7504 0.2445 0.051 Uiso 1 1 calc GR . . .
H53B H -0.2086 0.6598 0.2673 0.051 Uiso 1 1 calc GR . . .
H53C H -0.2078 0.6296 0.2267 0.051 Uiso 1 1 calc GR . . .
H1 H 0.097(4) 0.556(5) 0.1456(13) 0.027(13) Uiso 1 1 d . . . .

loop_
_atom_site_aniso_label
_atom_site_aniso_U_11
_atom_site_aniso_U_22
_atom_site_aniso_U_33
_atom_site_aniso_U_23
_atom_site_aniso_U_13
_atom_site_aniso_U_12
Ru1 0.01369(12) 0.02004(13) 0.01636(12) 0.00164(11) 0.00377(9) 0.00002(11)
Cl1 0.0200(4) 0.0320(5) 0.0231(4) 0.0070(4) 0.0008(3) 0.0036(4)
Cl2 0.0131(4) 0.0262(4) 0.0247(4) 0.0014(3) 0.0033(3) 0.0017(3)
O1 0.0250(13) 0.0254(14) 0.0188(12) -0.0016(11) 0.0072(10) -0.0014(11)
N1 0.0182(14) 0.0186(15) 0.0227(15) 0.0023(12) 0.0074(12) -0.0007(12)
N2 0.0150(13) 0.0150(13) 0.0197(14) 0.0015(11) 0.0057(11) 0.0013(11)
C1 0.0146(15) 0.0171(16) 0.0208(16) 0.0001(13) 0.0039(12) 0.0008(12)
C2 0.0108(14) 0.0209(17) 0.0194(16) 0.0046(13) 0.0017(12) 0.0016(12)
C3 0.0242(18) 0.0127(16) 0.0266(18) 0.0019(13) 0.0066(14) -0.0007(13)
C4 0.0218(18) 0.0183(17) 0.0254(18) -0.0001(14) 0.0071(14) 0.0004(14)
C5 0.0225(18) 0.0228(18) 0.0235(18) 0.0031(14) 0.0079(14) -0.0042(14)
C6 0.0231(18) 0.0250(19) 0.0238(18) 0.0038(15) 0.0112(14) -0.0040(15)
C7 0.0245(19) 0.0221(19) 0.037(2) 0.0034(16) 0.0091(16) 0.0011(15)
C8 0.024(2) 0.033(2) 0.038(2) -0.0012(19) 0.0047(17) 0.0025(18)
C9 0.0213(19) 0.032(2) 0.037(2) -0.0050(18) 0.0089(16) -0.0039(16)
C10 0.031(2) 0.0227(19) 0.031(2) -0.0022(16) 0.0136(17) -0.0060(16)
C11 0.0240(18) 0.0237(19) 0.0256(18) 0.0067(15) 0.0100(14) 0.0019(15)
C12 0.0157(15) 0.0143(15) 0.0165(15) 0.0001(12) 0.0044(12) 0.0003(12)
C13 0.0146(15) 0.0182(16) 0.0148(14) -0.0015(12) 0.0035(11) 0.0008(12)
C14 0.0134(15) 0.0240(18) 0.0184(16) 0.0016(13) 0.0032(12) -0.0021(13)
C15 0.0197(16) 0.0202(17) 0.0195(16) 0.0032(13) 0.0043(13) -0.0049(14)
C16 0.0197(16) 0.0184(17) 0.0174(15) 0.0021(13) 0.0015(13) 0.0003(13)
C17 0.0139(15) 0.0166(16) 0.0179(15) -0.0013(12) 0.0026(12) -0.0014(12)
C18 0.0156(15) 0.0200(17) 0.0173(15) 0.0023(13) 0.0010(12) -0.0003(13)
C19 0.0188(17) 0.0176(17) 0.0255(18) 0.0048(14) -0.0034(14) -0.0010(13)
C20 0.028(2) 0.023(2) 0.040(2) 0.0065(18) 0.0012(18) -0.0023(17)
C21 0.037(3) 0.020(2) 0.060(3) 0.006(2) -0.006(2) -0.0113(18)
C22 0.049(3) 0.0173(19) 0.048(3) -0.004(2) -0.013(2) 0.000(2)
C23 0.039(2) 0.0194(19) 0.032(2) -0.0018(16) -0.0027(18) 0.0042(17)
C24 0.0262(19) 0.0192(18) 0.0262(19) -0.0005(14) -0.0002(15) -0.0009(15)
C25 0.0130(15) 0.0186(17) 0.0232(17) 0.0028(13) 0.0045(12) 0.0025(12)
C26 0.036(2) 0.025(2) 0.0235(19) -0.0011(15) 0.0065(16) 0.0071(17)
C27 0.038(2) 0.024(2) 0.039(2) 0.0004(18) 0.015(2) 0.0072(18)
C28 0.028(2) 0.0202(19) 0.045(3) 0.0069(18) 0.0018(18) 0.0030(16)
C29 0.033(2) 0.025(2) 0.033(2) -0.0005(17) -0.0102(18) 0.0041(17)
C30 0.030(2) 0.0185(18) 0.0259(19) -0.0010(14) -0.0010(15) 0.0035(15)
C31 0.0163(16) 0.0209(17) 0.0181(16) 0.0019(13) 0.0031(12) 0.0023(13)
C32 0.014(3) 0.025(4) 0.026(4) -0.001(3) -0.001(4) 0.0004(19)
C33 0.014(3) 0.043(5) 0.035(4) -0.012(3) 0.000(4) 0.009(2)
C34 0.022(3) 0.050(5) 0.053(7) -0.031(5) -0.003(4) 0.011(3)
C35 0.032(4) 0.030(4) 0.066(10) -0.017(5) -0.009(5) 0.012(3)
C36 0.026(4) 0.023(3) 0.063(9) 0.002(4) -0.004(5) 0.006(2)
C37 0.034(4) 0.029(3) 0.031(5) 0.001(3) 0.000(4) 0.000(3)
C38 0.0147(15) 0.0223(17) 0.0158(14) 0.0022(13) 0.0023(12) -0.0013(13)
C39 0.0165(17) 0.033(2) 0.029(2) -0.0024(16) 0.0057(15) 0.0011(15)
C40 0.0153(18) 0.045(3) 0.047(3) -0.005(2) 0.0072(17) -0.0027(18)
C41 0.028(2) 0.035(2) 0.041(2) -0.006(2) -0.0009(18) -0.0078(19)
C42 0.033(2) 0.0163(18) 0.0260(18) -0.0018(14) 0.0014(16) -0.0009(15)
C43 0.0167(16) 0.0237(18) 0.0221(17) 0.0005(14) 0.0027(13) 0.0025(14)
C44 0.0243(19) 0.031(2) 0.029(2) 0.0104(17) 0.0016(16) -0.0085(17)
C45 0.0131(15) 0.0218(17) 0.0190(16) -0.0033(13) -0.0017(12) 0.0046(13)
C46 0.0233(19) 0.027(2) 0.0235(18) -0.0015(15) 0.0040(14) -0.0027(15)
C47 0.032(2) 0.026(2) 0.031(2) -0.0030(17) 0.0008(17) -0.0087(17)
C48 0.038(2) 0.025(2) 0.029(2) -0.0143(17) 0.0004(17) 0.0087(18)
C49 0.0250(19) 0.032(2) 0.0188(17) -0.0074(15) 0.0000(14) 0.0025(16)
C50 0.0178(16) 0.0248(18) 0.0168(16) -0.0021(14) -0.0009(13) 0.0023(14)
C51 0.028(2) 0.039(2) 0.0171(16) 0.0027(16) 0.0075(14) 0.0039(18)
C52 0.035(2) 0.043(3) 0.027(2) 0.0075(19) 0.0145(17) 0.000(2)
C53 0.027(2) 0.046(3) 0.032(2) 0.005(2) 0.0144(17) 0.010(2)

loop_
_atom_type_symbol
_atom_type_description
_atom_type_scat_dispersion_real
_atom_type_scat_dispersion_imag
_atom_type_scat_source
C C 0.0033 0.0016 'International Tables Vol C Tables 4.2.6.8 and 6.1.1.4'
H H 0.0000 0.0000 'International Tables Vol C Tables 4.2.6.8 and 6.1.1.4'
N N 0.0061 0.0033 'International Tables Vol C Tables 4.2.6.8 and 6.1.1.4'
O O 0.0106 0.0060 'International Tables Vol C Tables 4.2.6.8 and 6.1.1.4'
Cl Cl 0.1484 0.1585 'International Tables Vol C Tables 4.2.6.8 and 6.1.1.4'
Ru Ru -1.2594 0.8363 'International Tables Vol C Tables 4.2.6.8 and 6.1.1.4'

loop_
_exptl_crystal_face_index_h
_exptl_crystal_face_index_k
_exptl_crystal_face_index_l
_exptl_crystal_face_perp_dist
_exptl_oxdiff_crystal_face_indexfrac_h
_exptl_oxdiff_crystal_face_indexfrac_k
_exptl_oxdiff_crystal_face_indexfrac_l
_exptl_oxdiff_crystal_face_x
_exptl_oxdiff_crystal_face_y
_exptl_oxdiff_crystal_face_z
-2 -1 -52 0.0446 -1.9898 -0.9997 -52.0050 0.7424 -0.3617 -0.5795
18 1 -13 0.0262 18.0015 0.9978 -12.9768 0.4151 0.8860 -0.0188
-1 14 4 0.0951 -0.9979 14.0019 3.9867 -0.6059 0.2792 -0.7241
1 -14 4 0.0791 0.9964 -14.0019 4.0138 0.4930 -0.2428 0.8184
0 11 -33 0.0907 0.0087 11.0015 -33.0115 0.0460 0.0951 -0.9867
-8 0 51 0.0323 -8.0095 0.0009 50.9919 -0.8399 -0.1779 0.5172
1 -9 -40 0.0558 1.0060 -9.0011 -39.9931 0.9233 -0.3317 0.0281
1 -11 32 0.0820 0.9915 -11.0016 32.0128 -0.0169 -0.0483 0.9854
-11 -9 32 0.0766 -11.0073 -8.9998 31.9945 -0.2731 -0.6190 0.7508
-18 -1 13 0.0541 -18.0015 -0.9978 12.9768 -0.4151 -0.8860 0.0188
-10 12 6 0.0823 -9.9981 12.0028 5.9762 -0.6927 -0.2177 -0.6863
-13 8 -16 0.0860 -12.9944 8.0027 -16.0258 -0.2743 -0.5610 -0.7597
2 1 52 0.0515 1.9898 0.9997 52.0050 -0.7424 0.3617 0.5795

loop_
_geom_angle_atom_site_label_1
_geom_angle_atom_site_label_2
_geom_angle_atom_site_label_3
_geom_angle
Cl1 Ru1 Cl2 153.56(4)
O1 Ru1 Cl1 88.98(8)
O1 Ru1 Cl2 89.00(7)
C1 Ru1 Cl1 103.10(11)
C1 Ru1 Cl2 102.40(11)
C1 Ru1 O1 79.22(13)
C1 Ru1 C2 101.54(15)
C2 Ru1 Cl1 88.46(10)
C2 Ru1 Cl2 93.23(10)
C2 Ru1 O1 177.43(12)
C50 O1 Ru1 110.1(2)
C50 O1 C51 119.2(3)
C51 O1 Ru1 130.4(3)
C2 N1 C3 113.9(3)
C2 N1 C5 125.0(3)
C5 N1 C3 120.7(3)
C2 N2 C4 112.3(3)
C2 N2 C12 126.9(3)
C12 N2 C4 120.5(3)
Ru1 C1 H1 126(3)
C45 C1 Ru1 119.3(3)
C45 C1 H1 115(3)
N1 C2 Ru1 118.8(3)
N2 C2 Ru1 133.6(3)
N2 C2 N1 107.4(3)
N1 C3 H3A 111.3
N1 C3 H3B 111.3
N1 C3 C4 102.4(3)
H3A C3 H3B 109.2
C4 C3 H3A 111.3
C4 C3 H3B 111.3
N2 C4 C3 103.1(3)
N2 C4 H4A 111.2
N2 C4 H4B 111.2
C3 C4 H4A 111.2
C3 C4 H4B 111.2
H4A C4 H4B 109.1
N1 C5 H5A 109.5
N1 C5 H5B 109.5
N1 C5 C6 110.6(3)
H5A C5 H5B 108.1
C6 C5 H5A 109.5
C6 C5 H5B 109.5
C7 C6 C5 120.4(4)
C11 C6 C5 120.4(4)
C11 C6 C7 119.2(4)
C6 C7 H7 120.0
C6 C7 C8 120.1(4)
C8 C7 H7 120.0
C7 C8 H8 119.9
C9 C8 C7 120.3(4)
C9 C8 H8 119.9
C8 C9 H9 120.1
C8 C9 C10 119.9(4)
C10 C9 H9 120.1
C9 C10 H10 120.4
C11 C10 C9 119.2(4)
C11 C10 H10 120.4
C6 C11 C10 121.4(4)
C6 C11 H11 119.3
C10 C11 H11 119.3
C13 C12 N2 119.6(3)
C13 C12 C17 121.3(3)
C17 C12 N2 119.1(3)
C12 C13 C14 118.0(3)
C12 C13 C31 121.5(3)
C14 C13 C31 120.2(3)
C13 C14 H14 119.0
C15 C14 C13 121.9(3)
C15 C14 H14 119.0
C14 C15 C16 118.8(3)
C14 C15 C44 121.1(3)
C16 C15 C44 120.0(3)
C15 C16 H16 119.5
C17 C16 C15 121.0(3)
C17 C16 H16 119.5
C12 C17 C18 120.1(3)
C16 C17 C12 118.8(3)
C16 C17 C18 121.2(3)
C17 C18 H18 106.4
C19 C18 C17 111.0(3)
C19 C18 H18 106.4
C19 C18 C25 111.8(3)
C25 C18 C17 114.2(3)
C25 C18 H18 106.4
C20 C19 C18 119.7(4)
C24 C19 C18 121.9(3)
C24 C19 C20 118.4(4)
C19 C20 H20 119.7
C19 C20 C21 120.7(5)
C21 C20 H20 119.7
C20 C21 H21 120.0
C22 C21 C20 120.0(5)
C22 C21 H21 120.0
C21 C22 H22 120.1
C23 C22 C21 119.8(4)
C23 C22 H22 120.1
C22 C23 H23 119.9
C22 C23 C24 120.1(5)
C24 C23 H23 119.9
C19 C24 H24 119.5
C23 C24 C19 121.0(4)
C23 C24 H24 119.5
C26 C25 C18 119.5(3)
C30 C25 C18 122.0(3)
C30 C25 C26 118.5(4)
C25 C26 H26 119.6
C27 C26 C25 120.9(4)
C27 C26 H26 119.6
C26 C27 H27 120.0
C26 C27 C28 119.9(4)
C28 C27 H27 120.0
C27 C28 H28 120.0
C29 C28 C27 120.0(4)
C29 C28 H28 120.0
C28 C29 H29 120.1
C28 C29 C30 119.9(4)
C30 C29 H29 120.1
C25 C30 C29 120.8(4)
C25 C30 H30 119.6
C29 C30 H30 119.6
C13 C31 H31 106.5
C13 C31 H31A 103.9
C13 C31 C32 112.2(6)
C32 C31 H31 106.5
C32A C31 C13 119.6(17)
C32A C31 H31A 103.9
C32A C31 C38 112(3)
C38 C31 C13 111.2(3)
C38 C31 H31 106.5
C38 C31 H31A 103.9
C38 C31 C32 113.4(7)
C33 C32 C31 125.5(9)
C33 C32 C37 116.4(9)
C37 C32 C31 118.1(9)
C32 C33 H33 119.1
C32 C33 C34 121.8(12)
C34 C33 H33 119.1
C33 C34 H34 119.8
C35 C34 C33 120.4(10)
C35 C34 H34 119.8
C34 C35 H35 120.1
C34 C35 C36 119.9(7)
C36 C35 H35 120.1
C35 C36 H36 120.7
C35 C36 C37 118.6(8)
C37 C36 H36 120.7
C32 C37 H37 118.6
C36 C37 C32 122.8(9)
C36 C37 H37 118.6
C33A C32A C31 119(2)
C33A C32A C37A 121(2)
C37A C32A C31 120(2)
C32A C33A H33A 120.7
C32A C33A C34A 119(2)
C34A C33A H33A 120.7
C33A C34A H34A 119.6
C35A C34A C33A 120.7(19)
C35A C34A H34A 119.6
C34A C35A H35A 119.7
C36A C35A C34A 121(2)
C36A C35A H35A 119.7
C35A C36A H36A 120.1
C35A C36A C37A 119.8(19)
C37A C36A H36A 120.1
C32A C37A C36A 119.2(18)
C32A C37A H37A 120.4
C36A C37A H37A 120.4
C39 C38 C31 122.6(3)
C43 C38 C31 118.5(3)
C43 C38 C39 118.9(4)
C38 C39 H39 120.0
C38 C39 C40 120.0(4)
C40 C39 H39 120.0
C39 C40 H40 119.8
C41 C40 C39 120.3(4)
C41 C40 H40 119.8
C40 C41 H41 119.9
C40 C41 C42 120.2(4)
C42 C41 H41 119.9
C41 C42 H42 120.3
C41 C42 C43 119.4(4)
C43 C42 H42 120.3
C38 C43 C42 121.2(4)
C38 C43 H43 119.4
C42 C43 H43 119.4
C15 C44 H44A 109.5
C15 C44 H44B 109.5
C15 C44 H44C 109.5
H44A C44 H44B 109.5
H44A C44 H44C 109.5
H44B C44 H44C 109.5
C46 C45 C1 122.9(3)
C46 C45 C50 118.9(3)
C50 C45 C1 118.2(3)
C45 C46 H46 119.4
C47 C46 C45 121.3(4)
C47 C46 H46 119.4
C46 C47 H47 120.6
C46 C47 C48 118.9(4)
C48 C47 H47 120.6
C47 C48 H48 119.4
C49 C48 C47 121.1(4)
C49 C48 H48 119.4
C48 C49 H49 120.3
C50 C49 C48 119.5(4)
C50 C49 H49 120.3
O1 C50 C45 113.0(3)
O1 C50 C49 126.6(3)
C49 C50 C45 120.3(4)
O1 C51 H51 109.4
O1 C51 C52 106.3(3)
O1 C51 C53 110.0(3)
C52 C51 H51 109.4
C52 C51 C53 112.2(4)
C53 C51 H51 109.4
C51 C52 H52A 109.5
C51 C52 H52B 109.5
C51 C52 H52C 109.5
H52A C52 H52B 109.5
H52A C52 H52C 109.5
H52B C52 H52C 109.5
C51 C53 H53A 109.5
C51 C53 H53B 109.5
C51 C53 H53C 109.5
H53A C53 H53B 109.5
H53A C53 H53C 109.5
H53B C53 H53C 109.5

loop_
_geom_bond_atom_site_label_1
_geom_bond_atom_site_label_2
_geom_bond_distance
Ru1 Cl1 2.3273(10)
Ru1 Cl2 2.3402(9)
Ru1 O1 2.272(3)
Ru1 C1 1.829(4)
Ru1 C2 1.969(4)
O1 C50 1.377(5)
O1 C51 1.472(4)
N1 C2 1.352(5)
N1 C3 1.469(5)
N1 C5 1.468(5)
N2 C2 1.351(4)
N2 C4 1.488(5)
N2 C12 1.445(4)
C1 C45 1.453(5)
C1 H1 0.99(5)
C3 H3A 0.9700
C3 H3B 0.9700
C3 C4 1.515(5)
C4 H4A 0.9700
C4 H4B 0.9700
C5 H5A 0.9700
C5 H5B 0.9700
C5 C6 1.516(6)
C6 C7 1.393(6)
C6 C11 1.386(6)
C7 H7 0.9300
C7 C8 1.394(6)
C8 H8 0.9300
C8 C9 1.390(6)
C9 H9 0.9300
C9 C10 1.395(6)
C10 H10 0.9300
C10 C11 1.390(6)
C11 H11 0.9300
C12 C13 1.398(5)
C12 C17 1.402(5)
C13 C14 1.399(5)
C13 C31 1.530(5)
C14 H14 0.9300
C14 C15 1.382(5)
C15 C16 1.401(5)
C15 C44 1.516(5)
C16 H16 0.9300
C16 C17 1.392(5)
C17 C18 1.534(5)
C18 H18 0.9800
C18 C19 1.520(5)
C18 C25 1.522(5)
C19 C20 1.395(6)
C19 C24 1.392(6)
C20 H20 0.9300
C20 C21 1.398(7)
C21 H21 0.9300
C21 C22 1.386(8)
C22 H22 0.9300
C22 C23 1.383(7)
C23 H23 0.9300
C23 C24 1.391(6)
C24 H24 0.9300
C25 C26 1.398(5)
C25 C30 1.390(5)
C26 H26 0.9300
C26 C27 1.387(6)
C27 H27 0.9300
C27 C28 1.388(7)
C28 H28 0.9300
C28 C29 1.385(6)
C29 H29 0.9300
C29 C30 1.397(6)
C30 H30 0.9300
C31 H31 0.9800
C31 H31A 0.9800
C31 C32 1.538(11)
C31 C32A 1.49(3)
C31 C38 1.529(5)
C32 C33 1.369(14)
C32 C37 1.390(12)
C33 H33 0.9300
C33 C34 1.390(10)
C34 H34 0.9300
C34 C35 1.361(14)
C35 H35 0.9300
C35 C36 1.378(14)
C36 H36 0.9300
C36 C37 1.389(11)
C37 H37 0.9300
C32A C33A 1.387(19)
C32A C37A 1.393(19)
C33A H33A 0.9300
C33A C34A 1.402(19)
C34A H34A 0.9300
C34A C35A 1.377(18)
C35A H35A 0.9300
C35A C36A 1.375(17)
C36A H36A 0.9300
C36A C37A 1.405(18)
C37A H37A 0.9300
C38 C39 1.392(5)
C38 C43 1.392(5)
C39 H39 0.9300
C39 C40 1.400(6)
C40 H40 0.9300
C40 C41 1.384(7)
C41 H41 0.9300
C41 C42 1.385(6)
C42 H42 0.9300
C42 C43 1.395(5)
C43 H43 0.9300
C44 H44A 0.9600
C44 H44B 0.9600
C44 H44C 0.9600
C45 C46 1.393(5)
C45 C50 1.413(5)
C46 H46 0.9300
C46 C47 1.386(6)
C47 H47 0.9300
C47 C48 1.399(6)
C48 H48 0.9300
C48 C49 1.390(6)
C49 H49 0.9300
C49 C50 1.388(5)
C51 H51 0.9800
C51 C52 1.510(7)
C51 C53 1.520(6)
C52 H52A 0.9600
C52 H52B 0.9600
C52 H52C 0.9600
C53 H53A 0.9600
C53 H53B 0.9600
C53 H53C 0.9600

loop_
_geom_torsion_atom_site_label_1
_geom_torsion_atom_site_label_2
_geom_torsion_atom_site_label_3
_geom_torsion_atom_site_label_4
_geom_torsion
Ru1 O1 C50 C45 3.3(4)
Ru1 O1 C50 C49 -174.8(3)
Ru1 O1 C51 C52 18.7(5)
Ru1 O1 C51 C53 -102.9(4)
Ru1 C1 C45 C46 176.1(3)
Ru1 C1 C45 C50 -3.1(4)
Cl1 Ru1 C1 C45 -82.8(3)
Cl2 Ru1 C1 C45 90.2(3)
O1 Ru1 C1 C45 3.6(3)
N1 C3 C4 N2 -9.0(4)
N1 C5 C6 C7 -80.3(5)
N1 C5 C6 C11 97.6(4)
N2 C12 C13 C14 175.3(3)
N2 C12 C13 C31 -9.6(5)
N2 C12 C17 C16 -177.0(3)
N2 C12 C17 C18 4.4(5)
C1 C45 C46 C47 -178.3(4)
C1 C45 C50 O1 -0.8(5)
C1 C45 C50 C49 177.5(3)
C2 Ru1 C1 C45 -173.9(3)
C2 N1 C3 C4 6.8(4)
C2 N1 C5 C6 142.2(4)
C2 N2 C4 C3 9.4(4)
C2 N2 C12 C13 103.6(4)
C2 N2 C12 C17 -76.6(5)
C3 N1 C2 Ru1 -176.6(2)
C3 N1 C2 N2 -1.1(4)
C3 N1 C5 C6 -45.6(5)
C4 N2 C2 Ru1 169.1(3)
C4 N2 C2 N1 -5.5(4)
C4 N2 C12 C13 -84.1(4)
C4 N2 C12 C17 95.8(4)
C5 N1 C2 Ru1 -4.0(5)
C5 N1 C2 N2 171.5(3)
C5 N1 C3 C4 -166.2(3)
C5 C6 C7 C8 179.0(4)
C5 C6 C11 C10 -178.3(3)
C6 C7 C8 C9 -1.6(7)
C7 C6 C11 C10 -0.3(6)
C7 C8 C9 C10 1.4(7)
C8 C9 C10 C11 -0.7(6)
C9 C10 C11 C6 0.1(6)
C11 C6 C7 C8 1.0(6)
C12 N2 C2 Ru1 -18.1(6)
C12 N2 C2 N1 167.4(3)
C12 N2 C4 C3 -164.0(3)
C12 C13 C14 C15 2.1(5)
C12 C13 C31 C32 83.7(8)
C12 C13 C31 C32A 78(3)
C12 C13 C31 C38 -148.0(3)
C12 C17 C18 C19 -73.9(4)
C12 C17 C18 C25 158.7(3)
C13 C12 C17 C16 2.8(5)
C13 C12 C17 C18 -175.7(3)
C13 C14 C15 C16 2.1(6)
C13 C14 C15 C44 179.0(4)
C13 C31 C32 C33 24.2(18)
C13 C31 C32 C37 -154.3(10)
C13 C31 C32A C33A 31(7)
C13 C31 C32A C37A -152(4)
C13 C31 C38 C39 -114.0(4)
C13 C31 C38 C43 66.8(4)
C14 C13 C31 C32 -101.2(8)
C14 C13 C31 C32A -107(3)
C14 C13 C31 C38 27.0(4)
C14 C15 C16 C17 -4.0(6)
C15 C16 C17 C12 1.5(5)
C15 C16 C17 C18 -179.9(3)
C16 C17 C18 C19 107.6(4)
C16 C17 C18 C25 -19.8(5)
C17 C12 C13 C14 -4.6(5)
C17 C12 C13 C31 170.5(3)
C17 C18 C19 C20 143.9(4)
C17 C18 C19 C24 -37.7(5)
C17 C18 C25 C26 -79.7(4)
C17 C18 C25 C30 102.9(4)
C18 C19 C20 C21 179.3(4)
C18 C19 C24 C23 -178.5(4)
C18 C25 C26 C27 -176.6(4)
C18 C25 C30 C29 175.9(4)
C19 C18 C25 C26 153.3(4)
C19 C18 C25 C30 -24.1(5)
C19 C20 C21 C22 -0.9(7)
C20 C19 C24 C23 -0.1(6)
C20 C21 C22 C23 0.1(7)
C21 C22 C23 C24 0.6(7)
C22 C23 C24 C19 -0.7(6)
C24 C19 C20 C21 0.8(6)
C25 C18 C19 C20 -87.3(4)
C25 C18 C19 C24 91.1(4)
C25 C26 C27 C28 0.8(7)
C26 C25 C30 C29 -1.5(6)
C26 C27 C28 C29 -1.8(7)
C27 C28 C29 C30 1.1(7)
C28 C29 C30 C25 0.5(7)
C30 C25 C26 C27 0.9(6)
C31 C13 C14 C15 -173.1(3)
C31 C32 C33 C34 -177.4(12)
C31 C32 C37 C36 176.9(10)
C31 C32A C33A C34A -178(5)
C31 C32A C37A C36A 176(4)
C31 C38 C39 C40 178.9(4)
C31 C38 C43 C42 -178.5(3)
C32 C31 C32A C33A -4(17)
C32 C31 C32A C37A 174(26)
C32 C31 C38 C39 13.6(8)
C32 C31 C38 C43 -165.6(8)
C32 C33 C34 C35 1(2)
C33 C32 C37 C36 -2(2)
C33 C34 C35 C36 -2.8(16)
C34 C35 C36 C37 2.2(14)
C35 C36 C37 C32 0.1(16)
C37 C32 C33 C34 1(2)
C32A C31 C32 C33 172(23)
C32A C31 C32 C37 -7(20)
C32A C31 C38 C39 23.1(15)
C32A C31 C38 C43 -156.1(15)
C32A C33A C34A C35A -2(8)
C33A C32A C37A C36A -7(8)
C33A C34A C35A C36A 0(6)
C34A C35A C36A C37A -2(6)
C35A C36A C37A C32A 5(6)
C37A C32A C33A C34A 5(9)
C38 C31 C32 C33 -102.8(15)
C38 C31 C32 C37 78.7(13)
C38 C31 C32A C33A -102(5)
C38 C31 C32A C37A 75(5)
C38 C39 C40 C41 1.1(7)
C39 C38 C43 C42 2.3(6)
C39 C40 C41 C42 -0.6(8)
C40 C41 C42 C43 1.0(7)
C41 C42 C43 C38 -1.8(6)
C43 C38 C39 C40 -1.9(6)
C44 C15 C16 C17 179.1(4)
C45 C46 C47 C48 -0.5(6)
C46 C45 C50 O1 -179.9(3)
C46 C45 C50 C49 -1.7(5)
C46 C47 C48 C49 1.0(7)
C47 C48 C49 C50 -1.8(6)
C48 C49 C50 O1 -179.8(4)
C48 C49 C50 C45 2.2(6)
C50 O1 C51 C52 -168.0(3)
C50 O1 C51 C53 70.3(5)
C50 C45 C46 C47 0.8(6)
C51 O1 C50 C45 -171.2(3)
C51 O1 C50 C49 10.7(6)

loop_
_smtbx_masks_void_nr
_smtbx_masks_void_average_x
_smtbx_masks_void_average_y
_smtbx_masks_void_average_z
_smtbx_masks_void_volume
_smtbx_masks_void_count_electrons
_smtbx_masks_void_content
1 0.000 -0.461 0.500 395.2 87.1 CH2Cl2
2 -0.089 0.155 0.913 21.7 0.0 ?
3 0.089 0.845 0.087 21.7 0.0 ?
4 0.500 -0.187 1.000 395.2 86.3 CH2Cl2
5 0.411 0.345 0.413 21.7 0.0 ?
6 0.589 0.655 0.587 21.7 0.0 ?
